data_9007277
loop_
_publ_author_name
'Lee, Y.'
'Hriljac, J. A.'
'Vogt, T.'

_publ_section_title
;
 Pressure-induced migration of zeolitic water in laumontite
 Sample: Pleasant Valley, Connecticut, NMNH R4159; P = 0.2 GPa
;
_journal_name_full 'Physics and Chemistry of Minerals'
_journal_page_first 421
_journal_page_last 428
_journal_volume 31
_journal_year 2004
_chemical_formula_sum 'Al4 Ca2 H22 O33 Si8'
_chemical_name_mineral Laumontite
_space_group_IT_number 12
_symmetry_space_group_name_Hall '-C 2y'
_symmetry_space_group_name_H-M 'C 1 2/m 1'
_cell_angle_alpha 90
_cell_angle_beta 110.181
_cell_angle_gamma 90
_cell_formula_units_Z 2
_cell_length_a 14.8831
_cell_length_b 13.1820
_cell_length_c 7.5387
_cell_volume 1388.210
_database_code_amcsd 0008868
_diffrn_ambient_pressure 2e+05
_exptl_crystal_density_diffrn 2.304
_cod_original_formula_sum 'Ca2 Al4 Si8 O33 H22'
_cod_database_code 9007277

loop_
_space_group_symop_operation_xyz
x,y,z
1/2+x,1/2+y,z
x,-y,z
1/2+x,1/2-y,z
-x,y,-z
1/2-x,1/2+y,-z
-x,-y,-z
1/2-x,1/2-y,-z

loop_
_atom_site_label
_atom_site_fract_x
_atom_site_fract_y
_atom_site_fract_z
_atom_site_occupancy
_atom_site_U_iso_or_equiv
_atom_site_type_symbol
_atom_site_attached_hydrogens
Ca 0.26900 0.50000 0.73300 1.00000 0.03800 Ca 0
Al 0.12550 0.30970 0.73160 1.00000 0.03800 Al 0
Si1 0.24340 0.38250 0.16280 1.00000 0.03800 Si 0
Si2 0.07940 0.38650 0.32730 1.00000 0.03800 Si 0
O1 0.27200 0.50000 0.21500 1.00000 0.03800 O 0
O2 0.20200 0.36900 0.93500 1.00000 0.03800 O 0
O3 0.13700 0.38900 0.55400 1.00000 0.03800 O 0
O4 0.15600 0.34900 0.23000 1.00000 0.03800 O 0
O5 0.33600 0.31500 0.27500 1.00000 0.03800 O 0
O6 0.04000 0.50000 0.25700 1.00000 0.03800 O 0
O7 0.00700 0.30500 0.72400 1.00000 0.03800 O 0
Wat1 0.02600 0.14000 0.04700 0.50000 0.03800 O 2
Wat2 0.59400 0.50000 -0.02100 1.00000 0.03800 O 2
Wat5 0.50000 0.50000 0.50000 1.00000 0.03800 O 2
Wat8 0.14300 0.12600 0.37100 1.00000 0.03800 O 2

loop_
_cod_changelog_entry_id
_cod_changelog_entry_author
_cod_changelog_entry_date
_cod_changelog_entry_text
1
;cod-tools version 3.8.0
Id: cif_guess_AMCSD_atom_types 9581 2023-05-17 12:35:41Z saulius
;
2023-05-18T11:39:43+03:00
;Derived atom types and hydrogen counts
from atom names that follow the AMCSD naming convention
(Wat == water, O-H == hydroxyl).
;

loop_
_cod_related_entry_id
_cod_related_entry_database
_cod_related_entry_code
1 AMCSD 0008868
